data_7043554
loop_
_publ_author_name
'Yan, Yang-Tian'
'Zhang, Si-Si'
'Yang, Guo-Ping'
'Zhang, Wen-Yan'
'Zhang, Fang'
'Cao, Feng'
'Yang, Rui-Feng'
'Wang, Yao-Yu'

_publ_section_title
;
 The influence of coordination modes and active sites of a
 5-(triazol-1-yl) nicotinic ligand on the assembly of diverse MOFs
;
_journal_name_full 'Dalton Trans.'
_journal_paper_doi 10.1039/C7DT01523B
_journal_year 2017
_chemical_formula_moiety 'C9.5 H9.5 Co1 N5 O4.5, Cl0.5, C3 H7 N1 O1, 2(H2 O)'
_chemical_formula_sum 'C12.5 H20.5 Cl0.5 Co N6 O7.5'
_chemical_formula_weight 451.50
_space_group_crystal_system trigonal
_space_group_IT_number 152
_space_group_name_Hall 'P 31 2"'
_space_group_name_H-M_alt 'P 31 2 1'
_symmetry_space_group_name_Hall 'P 31 2"'
_symmetry_space_group_name_H-M 'P 31 2 1'
_atom_sites_solution_hydrogens mixed
_audit_creation_date 2017-06-03
_audit_creation_method
;
Olex2 1.2-beta
(compiled 2017.03.28 svn.r3405 for OlexSys, GUI svn.r5337)
;
_audit_update_record
;
2017-06-16 deposited with the CCDC.
2017-06-22 downloaded from the CCDC.
;
_cell_angle_alpha 90
_cell_angle_beta 90
_cell_angle_gamma 120
_cell_formula_units_Z 6
_cell_length_a 17.377(10)
_cell_length_b 17.377(10)
_cell_length_c 10.730(6)
_cell_measurement_reflns_used 3758
_cell_measurement_temperature 100
_cell_measurement_theta_max 24.285
_cell_measurement_theta_min 2.331
_cell_volume 2806(3)
_computing_cell_refinement 'SAINT V8.18C (Bruker, 2016)'
_computing_data_collection 'SAINT V8.18C (Bruker, 2016)'
_computing_data_reduction 'SAINT V8.18C (Bruker, 2016)'
_computing_molecular_graphics 'Olex2 (Dolomanov et al., 2009)'
_computing_publication_material 'Olex2 (Dolomanov et al., 2009)'
_computing_structure_refinement 'ShelXL (Sheldrick, 2015)'
_computing_structure_solution 'ShelXT (Sheldrick, 2015)'
_diffrn_ambient_temperature 100
_diffrn_measured_fraction_theta_full 0.998
_diffrn_measured_fraction_theta_max 0.998
_diffrn_measurement_device_type 'Bruker P4'
_diffrn_radiation_type MoK\a
_diffrn_radiation_wavelength 0.71073
_diffrn_reflns_av_R_equivalents 0.0806
_diffrn_reflns_av_unetI/netI 0.0765
_diffrn_reflns_Laue_measured_fraction_full 0.998
_diffrn_reflns_Laue_measured_fraction_max 0.998
_diffrn_reflns_limit_h_max 21
_diffrn_reflns_limit_h_min -21
_diffrn_reflns_limit_k_max 19
_diffrn_reflns_limit_k_min -21
_diffrn_reflns_limit_l_max 12
_diffrn_reflns_limit_l_min -13
_diffrn_reflns_number 15040
_diffrn_reflns_point_group_measured_fraction_full 0.999
_diffrn_reflns_point_group_measured_fraction_max 0.999
_diffrn_reflns_theta_full 25.242
_diffrn_reflns_theta_max 26.371
_diffrn_reflns_theta_min 1.353
_exptl_absorpt_coefficient_mu 1.041
_exptl_absorpt_correction_T_max 0.7457
_exptl_absorpt_correction_T_min 0.6159
_exptl_absorpt_correction_type multi-scan
_exptl_absorpt_process_details
'SADABS-2008/1 (Bruker,2008) was used for absorption correction. wR2(int) was 0.0991 before and 0.0860 after correction. The Ratio of minimum to maximum transmission is 0.8259. The \l/2 correction factor is 0.0015.'
_exptl_crystal_colour colourless
_exptl_crystal_colour_primary colourless
_exptl_crystal_density_diffrn 1.603
_exptl_crystal_description plate
_exptl_crystal_F_000 1398
_exptl_crystal_size_max 0.21
_exptl_crystal_size_mid 0.14
_exptl_crystal_size_min 0.11
_refine_diff_density_max 1.281
_refine_diff_density_min -0.552
_refine_diff_density_rms 0.113
_refine_ls_abs_structure_details
;
 Refined as an inversion twin.
;
_refine_ls_abs_structure_Flack 0.07(4)
_refine_ls_extinction_method none
_refine_ls_goodness_of_fit_ref 1.052
_refine_ls_hydrogen_treatment constr
_refine_ls_matrix_type full
_refine_ls_number_parameters 234
_refine_ls_number_reflns 3845
_refine_ls_number_restraints 88
_refine_ls_restrained_S_all 1.097
_refine_ls_R_factor_all 0.0647
_refine_ls_R_factor_gt 0.0563
_refine_ls_shift/su_max 0.000
_refine_ls_shift/su_mean 0.000
_refine_ls_structure_factor_coef Fsqd
_refine_ls_weighting_details 'w=1/[\s^2^(Fo^2^)+(0.0987P)^2^] where P=(Fo^2^+2Fc^2^)/3'
_refine_ls_weighting_scheme calc
_refine_ls_wR_factor_gt 0.1522
_refine_ls_wR_factor_ref 0.1569
_reflns_Friedel_coverage 0.819
_reflns_Friedel_fraction_full 1.000
_reflns_Friedel_fraction_max 1.000
_reflns_number_gt 3300
_reflns_number_total 3845
_reflns_threshold_expression 'I > 2\s(I)'
_cod_data_source_file c7dt01523b2.cif
_cod_data_source_block 4
_cod_original_cell_volume 2806(4)
_cod_original_formula_sum 'C12.50 H20.50 Cl0.50 Co N6 O7.50'
_cod_database_code 7043554
_shelx_shelxl_version_number 2014/7
_shelx_space_group_comment
;
The symmetry employed for this shelxl refinement is uniquely defined
by the following loop, which should always be used as a source of
symmetry information in preference to the above space-group names.
They are only intended as comments.
;
_shelx_estimated_absorpt_t_max 0.894
_shelx_estimated_absorpt_t_min 0.811
_olex2_refinement_description
;
1. Twinned data refinement
 Scales: 0.93(4)
 0.07(4)
2. Fixed Uiso
 At 1.2 times of:
  All C(H) groups
 At 1.5 times of:
  All C(H,H,H) groups, All O(H,H) groups
3. Restrained distances
 C1-N2
 1.3 with sigma of 0.02
 N2-C3
 1.3 with sigma of 0.02
 N2-C2
 1.3 with sigma of 0.02
 C1-O3
 1.2 with sigma of 0.02
4. Rigid bond restraints
 N1
 with sigma for 1-2 distances of 0.001 and sigma for 1-3 distances of 0.001
 O1, N1, O2
 with sigma for 1-2 distances of 0.001 and sigma for 1-3 distances of 0.001
 O3, N2, C1, C2, C3
 with sigma for 1-2 distances of 0.001 and sigma for 1-3 distances of 0.001
 N4, C11A, N5, C10A, N7, C11, N7A, C10
 with sigma for 1-2 distances of 0.001 and sigma for 1-3 distances of 0.001
5. Uiso/Uaniso restraints and constraints
Uanis(O2) \\sim Ueq: with sigma of 0.005 and sigma for terminal atoms of 0.01
Uanis(N7A) \\sim Ueq, Uanis(C11) \\sim Ueq, Uanis(C10) \\sim Ueq, Uanis(Cl1)
\\sim Ueq: with sigma of 0.01 and sigma for terminal atoms of 0.02
Uanis(N2) \\sim Ueq, Uanis(C3) \\sim Ueq, Uanis(C2) \\sim Ueq, Uanis(C1) \\sim
Ueq: with sigma of 0.005 and sigma for terminal atoms of 0.01
6. Others
 Sof(C11)=Sof(H11)=Sof(N7A)=Sof(C10)=Sof(H10)=1-FVAR(1)
 Sof(C11A)=Sof(H11A)=Sof(C10A)=Sof(H10A)=Sof(N7)=FVAR(1)
 Fixed Sof: H3A(0.5) H3B(0.5) N2(0.5) C1(0.5) H1(0.5) C2(0.5) H2A(0.5)
 H2B(0.5) H2C(0.5) C3(0.5) H3C(0.5) H3D(0.5) H3E(0.5)
7.a Riding coordinates:
 O3(H3A,H3B), C2(H2A,H2B,H2C), C3(H3C,H3D,H3E)
7.b Aromatic/amide H refined with riding coordinates:
 C11A(H11A), C8(H8), C6(H6), C4(H4), C10A(H10A), C1(H1), C11(H11), C10(H10)
;
_olex2_submission_special_instructions 'No special instructions were received'

loop_
_space_group_symop_operation_xyz
'x, y, z'
'-y, x-y, z+1/3'
'-x+y, -x, z+2/3'
'y, x, -z'
'-x, -x+y, -z+1/3'
'x-y, -y, -z+2/3'

loop_
_atom_site_label
_atom_site_type_symbol
_atom_site_fract_x
_atom_site_fract_y
_atom_site_fract_z
_atom_site_U_iso_or_equiv
_atom_site_adp_type
_atom_site_occupancy
_atom_site_site_symmetry_order
_atom_site_calc_flag
_atom_site_refinement_flags_posn
_atom_site_refinement_flags_adp
_atom_site_refinement_flags_occupancy
_atom_site_disorder_assembly
_atom_site_disorder_group
Co1 Co -0.57557(6) -0.08604(5) -0.05213(7) 0.0229(3) Uani 1 1 d . . . . .
O4 O -0.8808(3) -0.3937(3) 0.1398(4) 0.0308(11) Uani 1 1 d . . . . .
O3 O -0.6525(5) -0.0750(5) 0.0999(6) 0.0617(17) Uani 1 1 d D U . . .
H3A H -0.6098 -0.0303 0.1365 0.093 Uiso 0.5 1 d R . . A 2
H3B H -0.6975 -0.0683 0.0914 0.093 Uiso 0.5 1 d R . . A 2
O5 O -0.9769(3) -0.4624(4) -0.0174(5) 0.0458(15) Uani 1 1 d . . . . .
O1 O -0.5996(5) 0.0000 -0.1667 0.0353(14) Uani 1 2 d S TU P . .
N3 N -0.6992(4) -0.2010(4) -0.1106(5) 0.0340(14) Uani 1 1 d . . . . .
N4 N -0.7956(4) -0.3158(4) -0.4090(5) 0.0408(15) Uani 1 1 d . U . . .
N1 N -0.6758(8) 0.0000 -0.1667 0.074(3) Uani 1 2 d S TU P . .
C11A C -0.7506(13) -0.3197(15) -0.5927(15) 0.066(7) Uani 0.63(3) 1 d . U . B 1
H11A H -0.7168 -0.3020 -0.6675 0.079 Uiso 0.63(3) 1 calc R . . B 1
N5 N -0.8361(4) -0.3830(4) -0.5899(5) 0.0350(13) Uani 1 1 d . U . . .
C7 C -0.8388(5) -0.3363(4) -0.0669(5) 0.0266(13) Uani 1 1 d . . . . .
C8 C -0.7620(5) -0.2602(5) -0.0282(6) 0.0288(15) Uani 1 1 d . . . . .
H8 H -0.7524 -0.2484 0.0586 0.035 Uiso 1 1 calc R . . . .
C6 C -0.8531(5) -0.3563(4) -0.1940(6) 0.0318(15) Uani 1 1 d . . . . .
H6 H -0.9042 -0.4086 -0.2228 0.038 Uiso 1 1 calc R . . . .
C4 C -0.7156(5) -0.2201(5) -0.2338(6) 0.0330(16) Uani 1 1 d . . . . .
H4 H -0.6747 -0.1795 -0.2928 0.040 Uiso 1 1 calc R . . . .
C10A C -0.8600(16) -0.3766(16) -0.4784(19) 0.039(6) Uani 0.63(3) 1 d . U . B 1
H10A H -0.9190 -0.4127 -0.4487 0.047 Uiso 0.63(3) 1 calc R . . B 1
C5 C -0.7896(5) -0.2964(5) -0.2768(6) 0.0314(16) Uani 1 1 d . . . . .
C9 C -0.9048(5) -0.4031(5) 0.0276(6) 0.0275(15) Uani 1 1 d . . . . .
N7 N -0.7162(10) -0.2829(15) -0.4820(12) 0.077(9) Uani 0.63(3) 1 d . U . B 1
N2 N -0.7360(15) -0.0299(16) 0.208(2) 0.097(5) Uani 0.5 1 d D U . C -1
C1 C -0.6672(16) -0.0191(16) 0.141(2) 0.077(5) Uani 0.5 1 d D U . C -1
H1 H -0.6239 0.0407 0.1222 0.093 Uiso 0.5 1 calc R . . C -1
Cl1 Cl -1.0000 -0.3225(16) -0.3333 0.330(10) Uani 1 2 d S TU P . .
C2 C -0.742(3) 0.034(2) 0.267(3) 0.133(9) Uani 0.5 1 d D U . C -1
H2A H -0.6866 0.0889 0.2611 0.199 Uiso 0.5 1 d R . . C -1
H2B H -0.7593 0.0217 0.3529 0.199 Uiso 0.5 1 d R . . C -1
H2C H -0.7870 0.0398 0.2220 0.199 Uiso 0.5 1 d R . . C -1
C3 C -0.793(2) -0.112(2) 0.241(3) 0.118(7) Uani 0.5 1 d D U . C -1
H3C H -0.8191 -0.1406 0.1634 0.177 Uiso 0.5 1 d R . . C -1
H3D H -0.8367 -0.1106 0.2930 0.177 Uiso 0.5 1 d R . . C -1
H3E H -0.7696 -0.1458 0.2826 0.177 Uiso 0.5 1 d R . . C -1
O2 O -0.6918(10) 0.0508(11) -0.2120(15) 0.153(5) Uani 1 1 d . U . . .
C11 C -0.7833(19) -0.2979(19) -0.600(2) 0.041(5) Uani 0.37(3) 1 d . U . B 2
H11 H -0.7653 -0.2715 -0.6805 0.049 Uiso 0.37(3) 1 calc R . . B 2
N7A N -0.7532(19) -0.2454(14) -0.4936(18) 0.050(6) Uani 0.37(3) 1 d . U . B 2
C10 C -0.853(3) -0.396(3) -0.463(4) 0.027(5) Uani 0.37(3) 1 d . U . B 2
H10 H -0.8945 -0.4496 -0.4217 0.033 Uiso 0.37(3) 1 calc R . . B 2

loop_
_atom_site_aniso_label
_atom_site_aniso_U_11
_atom_site_aniso_U_22
_atom_site_aniso_U_33
_atom_site_aniso_U_23
_atom_site_aniso_U_13
_atom_site_aniso_U_12
Co1 0.0295(5) 0.0164(4) 0.0129(4) 0.0002(3) -0.0022(3) 0.0040(4)
O4 0.026(2) 0.033(3) 0.024(2) 0.0056(19) -0.0007(18) 0.008(2)
O3 0.071(4) 0.073(4) 0.038(3) -0.011(3) 0.004(3) 0.033(4)
O5 0.023(3) 0.049(3) 0.030(3) 0.016(2) -0.005(2) -0.009(2)
O1 0.048(2) 0.026(3) 0.024(3) 0.007(3) 0.0037(14) 0.0128(17)
N3 0.035(3) 0.026(3) 0.017(3) 0.002(2) -0.001(2) -0.003(3)
N4 0.035(3) 0.045(3) 0.015(2) -0.001(2) -0.0076(19) -0.001(3)
N1 0.062(3) 0.082(8) 0.083(8) 0.016(6) 0.008(3) 0.041(4)
C11A 0.039(6) 0.083(13) 0.026(5) -0.019(7) 0.000(4) -0.007(7)
N5 0.024(3) 0.053(3) 0.026(2) -0.017(2) -0.009(2) 0.018(2)
C7 0.024(3) 0.025(3) 0.022(3) 0.009(2) -0.001(3) 0.005(3)
C8 0.030(4) 0.027(3) 0.016(3) 0.003(3) 0.000(3) 0.004(3)
C6 0.022(3) 0.027(3) 0.024(3) -0.001(3) -0.003(3) -0.005(3)
C4 0.031(4) 0.026(4) 0.016(3) 0.001(3) -0.002(3) -0.005(3)
C10A 0.024(5) 0.060(14) 0.025(7) -0.018(8) -0.009(4) 0.015(7)
C5 0.026(3) 0.033(4) 0.017(3) 0.003(3) 0.000(2) 0.001(3)
C9 0.027(3) 0.028(4) 0.019(3) 0.002(3) -0.005(3) 0.007(3)
N7 0.041(5) 0.088(13) 0.032(6) -0.028(7) 0.003(4) -0.021(8)
N2 0.094(7) 0.104(6) 0.107(8) -0.018(5) 0.017(5) 0.060(5)
C1 0.083(7) 0.085(6) 0.073(7) -0.014(5) 0.003(5) 0.048(5)
Cl1 0.294(17) 0.378(17) 0.289(15) -0.026(7) -0.052(14) 0.147(8)
C2 0.145(14) 0.137(10) 0.132(16) -0.040(10) 0.031(10) 0.082(10)
C3 0.103(12) 0.118(7) 0.120(14) -0.010(10) 0.033(10) 0.046(8)
O2 0.151(7) 0.164(7) 0.206(8) 0.034(5) -0.016(5) 0.125(6)
C11 0.035(11) 0.058(4) 0.016(2) -0.002(4) 0.002(7) 0.012(7)
N7A 0.056(11) 0.039(4) 0.024(6) -0.002(3) 0.008(7) 0.000(6)
C10 0.024(9) 0.031(5) 0.029(3) -0.002(4) -0.005(7) 0.016(6)

loop_
_atom_type_symbol
_atom_type_description
_atom_type_scat_dispersion_real
_atom_type_scat_dispersion_imag
_atom_type_scat_source
C C 0.0033 0.0016 'International Tables Vol C Tables 4.2.6.8 and 6.1.1.4'
H H 0.0000 0.0000 'International Tables Vol C Tables 4.2.6.8 and 6.1.1.4'
Cl Cl 0.1484 0.1585 'International Tables Vol C Tables 4.2.6.8 and 6.1.1.4'
Co Co 0.3494 0.9721 'International Tables Vol C Tables 4.2.6.8 and 6.1.1.4'
N N 0.0061 0.0033 'International Tables Vol C Tables 4.2.6.8 and 6.1.1.4'
O O 0.0106 0.0060 'International Tables Vol C Tables 4.2.6.8 and 6.1.1.4'

loop_
_geom_angle_atom_site_label_1
_geom_angle_atom_site_label_2
_geom_angle_atom_site_label_3
_geom_angle
_geom_angle_site_symmetry_1
_geom_angle_site_symmetry_3
O4 Co1 O3 170.7(2) 3_444 .
O4 Co1 O1 94.93(19) 3_444 .
O4 Co1 N3 87.1(2) 3_444 .
O4 Co1 N5 88.7(2) 3_444 3_445
O5 Co1 O4 97.2(2) 4_565 3_444
O5 Co1 O3 89.6(3) 4_565 .
O5 Co1 O1 89.70(18) 4_565 .
O5 Co1 N3 175.4(2) 4_565 .
O5 Co1 N5 86.1(2) 4_565 3_445
O1 Co1 O3 91.5(3) . .
O1 Co1 N3 91.6(2) . .
O1 Co1 N5 174.78(17) . 3_445
N3 Co1 O3 85.9(3) . .
N5 Co1 O3 85.4(3) 3_445 .
N5 Co1 N3 92.3(2) 3_445 .
C9 O4 Co1 130.0(4) . 2_455
Co1 O3 H3A 97.5 . .
Co1 O3 H3B 125.3 . .
H3A O3 H3B 111.4 . .
C1 O3 Co1 137.0(13) . .
C9 O5 Co1 134.8(4) . 4_455
Co1 O1 Co1 113.7(4) 6_554 .
N1 O1 Co1 123.13(18) . 6_554
N1 O1 Co1 123.13(18) . .
C8 N3 Co1 123.4(4) . .
C4 N3 Co1 119.7(4) . .
C4 N3 C8 116.8(6) . .
C10A N4 C5 132.2(11) . .
C10A N4 N7 105.8(12) . .
N7 N4 C5 119.9(7) . .
N7A N4 C5 119.0(10) . .
C10 N4 C5 125.3(18) . .
C10 N4 N7A 114.6(18) . .
O2 N1 O1 128.5(9) 6_554 .
O2 N1 O1 128.5(9) . .
O2 N1 O2 103.1(18) . 6_554
N5 C11A H11A 122.6 . .
N5 C11A N7 114.9(13) . .
N7 C11A H11A 122.6 . .
C11A N5 Co1 130.8(9) . 2_454
C10A N5 Co1 125.3(11) . 2_454
C10A N5 C11A 102.9(13) . .
C11 N5 Co1 134.8(11) . 2_454
C11 N5 C10 104(2) . .
C10 N5 Co1 119.8(19) . 2_454
C8 C7 C6 119.6(6) . .
C8 C7 C9 121.3(6) . .
C6 C7 C9 118.9(6) . .
N3 C8 C7 122.8(6) . .
N3 C8 H8 118.6 . .
C7 C8 H8 118.6 . .
C7 C6 H6 121.3 . .
C5 C6 C7 117.4(6) . .
C5 C6 H6 121.3 . .
N3 C4 H4 118.7 . .
N3 C4 C5 122.6(6) . .
C5 C4 H4 118.7 . .
N4 C10A H10A 122.8 . .
N5 C10A N4 114.4(18) . .
N5 C10A H10A 122.8 . .
C6 C5 N4 120.8(6) . .
C4 C5 N4 118.3(5) . .
C4 C5 C6 120.8(6) . .
O4 C9 C7 117.3(6) . .
O5 C9 O4 127.3(6) . .
O5 C9 C7 115.3(5) . .
C11A N7 N4 100.6(11) . .
C1 N2 C2 126(3) . .
C3 N2 C1 115(2) . .
C3 N2 C2 117(3) . .
O3 C1 N2 129(2) . .
O3 C1 H1 115.7 . .
N2 C1 H1 115.7 . .
N2 C2 H2A 109.4 . .
N2 C2 H2B 114.0 . .
N2 C2 H2C 104.7 . .
H2A C2 H2B 109.5 . .
H2A C2 H2C 109.5 . .
H2B C2 H2C 109.5 . .
N2 C3 H3C 103.1 . .
N2 C3 H3D 106.9 . .
N2 C3 H3E 118.1 . .
H3C C3 H3D 109.4 . .
H3C C3 H3E 109.5 . .
H3D C3 H3E 109.5 . .
N1 O2 O2 38.5(9) . 6_554
N5 C11 H11 120.2 . .
N5 C11 N7A 119.7(19) . .
N7A C11 H11 120.2 . .
C11 N7A N4 95.7(17) . .
N4 C10 N5 105(3) . .
N4 C10 H10 127.6 . .
N5 C10 H10 127.6 . .

loop_
_geom_bond_atom_site_label_1
_geom_bond_atom_site_label_2
_geom_bond_distance
_geom_bond_site_symmetry_2
Co1 O4 2.110(5) 3_444
Co1 O3 2.178(6) .
Co1 O5 2.072(5) 4_565
Co1 O1 2.132(5) .
Co1 N3 2.170(6) .
Co1 N5 2.159(6) 3_445
O4 Co1 2.110(5) 2_455
O4 C9 1.257(8) .
O3 H3A 0.8555 .
O3 H3B 0.8495 .
O3 C1 1.203(18) .
O5 Co1 2.072(5) 4_455
O5 C9 1.254(9) .
O1 Co1 2.132(5) 6_554
O1 N1 1.324(15) .
N3 C8 1.381(9) .
N3 C4 1.357(8) .
N4 C10A 1.32(2) .
N4 C5 1.449(8) .
N4 N7 1.434(16) .
N4 N7A 1.40(2) .
N4 C10 1.37(5) .
N1 O2 1.157(13) .
N1 O2 1.157(13) 6_554
C11A H11A 0.9500 .
C11A N5 1.337(18) .
C11A N7 1.340(18) .
N5 Co1 2.159(6) 2_454
N5 C10A 1.29(2) .
N5 C11 1.30(3) .
N5 C10 1.39(4) .
C7 C8 1.392(9) .
C7 C6 1.399(9) .
C7 C9 1.537(9) .
C8 H8 0.9500 .
C6 H6 0.9500 .
C6 C5 1.394(9) .
C4 H4 0.9500 .
C4 C5 1.386(9) .
C10A H10A 0.9500 .
N2 C1 1.33(2) .
N2 C2 1.33(2) .
N2 C3 1.32(2) .
C1 H1 0.9500 .
C2 H2A 0.9597 .
C2 H2B 0.9592 .
C2 H2C 0.9597 .
C3 H3C 0.9600 .
C3 H3D 0.9609 .
C3 H3E 0.9598 .
O2 O2 1.81(3) 6_554
C11 H11 0.9500 .
C11 N7A 1.39(3) .
C10 H10 0.9500 .

loop_
_geom_torsion_atom_site_label_1
_geom_torsion_atom_site_label_2
_geom_torsion_atom_site_label_3
_geom_torsion_atom_site_label_4
_geom_torsion
_geom_torsion_site_symmetry_1
_geom_torsion_site_symmetry_4
Co1 O4 C9 O5 30.0(11) 2_455 .
Co1 O4 C9 C7 -148.8(5) 2_455 .
Co1 O3 C1 N2 156(2) . .
Co1 O5 C9 O4 -5.5(13) 4_455 .
Co1 O5 C9 C7 173.3(6) 4_455 .
Co1 O1 N1 O2 -11.1(11) . 6_554
Co1 O1 N1 O2 168.9(11) 6_554 6_554
Co1 O1 N1 O2 -11.1(11) 6_554 .
Co1 O1 N1 O2 168.9(11) . .
Co1 N3 C8 C7 -176.4(6) . .
Co1 N3 C4 C5 174.5(6) . .
Co1 N5 C10A N4 167.7(11) 2_454 .
Co1 N5 C11 N7A 170.4(17) 2_454 .
Co1 N5 C10 N4 -177.3(13) 2_454 .
O1 N1 O2 O2 180.001(2) . 6_554
N3 C4 C5 N4 -172.8(7) . .
N3 C4 C5 C6 2.3(13) . .
C11A N5 C10A N4 -2(2) . .
N5 C11A N7 N4 -13(2) . .
N5 C11 N7A N4 2(3) . .
C7 C6 C5 N4 174.7(7) . .
C7 C6 C5 C4 -0.2(12) . .
C8 N3 C4 C5 -2.2(12) . .
C8 C7 C6 C5 -1.7(11) . .
C8 C7 C9 O4 -10.4(11) . .
C8 C7 C9 O5 170.7(7) . .
C6 C7 C8 N3 1.8(12) . .
C6 C7 C9 O4 164.7(7) . .
C6 C7 C9 O5 -14.2(10) . .
C4 N3 C8 C7 0.2(11) . .
C10A N4 C5 C6 13(2) . .
C10A N4 C5 C4 -172.2(17) . .
C10A N4 N7 C11A 11(2) . .
C5 N4 C10A N5 -169.1(11) . .
C5 N4 N7 C11A 176.3(14) . .
C5 N4 N7A C11 -176.6(15) . .
C5 N4 C10 N5 178.8(12) . .
C9 C7 C8 N3 176.8(7) . .
C9 C7 C6 C5 -176.9(7) . .
N7 N4 C10A N5 -6(2) . .
N7 N4 C5 C6 -148.6(15) . .
N7 N4 C5 C4 26.5(18) . .
N7 C11A N5 Co1 -158.9(15) . 2_454
N7 C11A N5 C10A 10(2) . .
C2 N2 C1 O3 169(3) . .
C3 N2 C1 O3 5(5) . .
C11 N5 C10 N4 -8(3) . .
N7A N4 C5 C6 157.0(19) . .
N7A N4 C5 C4 -28(2) . .
N7A N4 C10 N5 11(3) . .
C10 N4 C5 C6 -10(2) . .
C10 N4 C5 C4 165(2) . .
C10 N4 N7A C11 -8(3) . .
C10 N5 C11 N7A 4(3) . .

loop_
_twin_individual_id
_twin_individual_mass_fraction_refined
1 0.93(4)
2 0.07(4)
